data_1544992
loop_
_publ_author_name
'Li, Haoyu'
'Shan, Cuicui'
'Tung, Chen-Ho'
'Xu, Zhenghu'

_publ_section_title
;
 Dual gold and photoredox catalysis: visible light-mediated intermolecular
 atom transfer thiosulfonylation of alkenes
;
_journal_issue 4
_journal_name_full 'Chem. Sci.'
_journal_page_first 2610
_journal_paper_doi 10.1039/C6SC05093J
_journal_volume 8
_journal_year 2017
_chemical_formula_moiety 'C12 H13 F3 O2 S2'
_chemical_formula_sum 'C12 H13 F3 O2 S2'
_chemical_formula_weight 310.34
_space_group_crystal_system triclinic
_space_group_IT_number 2
_space_group_name_Hall '-P 1'
_space_group_name_H-M_alt 'P -1'
_symmetry_space_group_name_Hall '-P 1'
_symmetry_space_group_name_H-M 'P -1'
_atom_sites_solution_hydrogens geom
_atom_sites_solution_primary iterative
_audit_creation_date 2016-02-25
_audit_creation_method
;
Olex2 1.2
(compiled 2016.02.19 svn.r3266 for OlexSys, GUI svn.r5155)
;
_audit_update_record
;
2016-07-18 deposited with the CCDC.
2017-01-04 downloaded from the CCDC.
;
_cell_angle_alpha 95.353(8)
_cell_angle_beta 96.231(8)
_cell_angle_gamma 102.129(8)
_cell_formula_units_Z 2
_cell_length_a 5.6786(6)
_cell_length_b 8.4547(9)
_cell_length_c 15.2755(16)
_cell_measurement_reflns_used 1063
_cell_measurement_temperature 298(2)
_cell_measurement_theta_max 19.681
_cell_measurement_theta_min 2.482
_cell_volume 707.68(13)
_computing_molecular_graphics 'Olex2 (Dolomanov et al., 2009)'
_computing_publication_material 'Olex2 (Dolomanov et al., 2009)'
_computing_structure_refinement 'ShelXL (Sheldrick, 2015)'
_computing_structure_solution
;
Superflip (Palatinus & Chapuis, 2007;Palatinus & van der Lee, 2008;
Palatinus et al., 2012)
;
_diffrn_ambient_temperature 298.15
_diffrn_measured_fraction_theta_full 0.989
_diffrn_measured_fraction_theta_max 0.989
_diffrn_radiation_type MoK\a
_diffrn_radiation_wavelength 0.710
_diffrn_reflns_av_R_equivalents 0.0451
_diffrn_reflns_av_unetI/netI 0.0640
_diffrn_reflns_Laue_measured_fraction_full 0.989
_diffrn_reflns_Laue_measured_fraction_max 0.989
_diffrn_reflns_limit_h_max 6
_diffrn_reflns_limit_h_min -6
_diffrn_reflns_limit_k_max 9
_diffrn_reflns_limit_k_min -10
_diffrn_reflns_limit_l_max 18
_diffrn_reflns_limit_l_min -17
_diffrn_reflns_number 6401
_diffrn_reflns_point_group_measured_fraction_full 0.989
_diffrn_reflns_point_group_measured_fraction_max 0.989
_diffrn_reflns_theta_full 24.996
_diffrn_reflns_theta_max 24.996
_diffrn_reflns_theta_min 2.479
_exptl_absorpt_coefficient_mu 0.404
_exptl_crystal_density_diffrn 1.456
_exptl_crystal_F_000 320
_exptl_crystal_size_max 0.15
_exptl_crystal_size_mid 0.1
_exptl_crystal_size_min 0.08
_refine_diff_density_max 0.833
_refine_diff_density_min -0.714
_refine_diff_density_rms 0.097
_refine_ls_extinction_method none
_refine_ls_goodness_of_fit_ref 1.037
_refine_ls_hydrogen_treatment constr
_refine_ls_matrix_type full
_refine_ls_number_parameters 236
_refine_ls_number_reflns 2475
_refine_ls_number_restraints 105
_refine_ls_restrained_S_all 1.090
_refine_ls_R_factor_all 0.1544
_refine_ls_R_factor_gt 0.0978
_refine_ls_shift/su_max 0.706
_refine_ls_shift/su_mean 0.038
_refine_ls_structure_factor_coef Fsqd
_refine_ls_weighting_details 'w=1/[\s^2^(Fo^2^)+(0.1871P)^2^+1.1288P] where P=(Fo^2^+2Fc^2^)/3'
_refine_ls_weighting_scheme calc
_refine_ls_wR_factor_gt 0.2709
_refine_ls_wR_factor_ref 0.3262
_reflns_Friedel_coverage 0.000
_reflns_number_gt 1403
_reflns_number_total 2475
_reflns_threshold_expression 'I > 2\s(I)'
_cod_data_source_file c6sc05093j2.cif
_cod_data_source_block p
_cod_depositor_comments 'Adding full bibliography for 1544991--1544992.cif.'
_cod_database_code 1544992
_shelx_space_group_comment
;
The symmetry employed for this shelxl refinement is uniquely defined
by the following loop, which should always be used as a source of
symmetry information in preference to the above space-group names.
They are only intended as comments.
;
_shelx_estimated_absorpt_t_max 0.968
_shelx_estimated_absorpt_t_min 0.942
_olex2_refinement_description
;
1. Fixed Uiso
 At 1.2 times of:
  All C(H) groups, All C(H,H) groups
 At 1.5 times of:
  All C(H,H,H) groups
2. Restrained distances
 C12-F6
 1.45 with sigma of 0.01
 F1-C12
 1.45 with sigma of 0.01
 C12-F3
 1.45 with sigma of 0.01
 F3-F6
 2.35 with sigma of 0.01
 F3-F1
 2.35 with sigma of 0.01
 C12-F8
 1.45 with sigma of 0.01
 F8-F6
 2.35 with sigma of 0.01
 F1-F8
 2.35 with sigma of 0.01
 F8-F3
 2.35 with sigma of 0.01
3. Uiso/Uaniso restraints and constraints
S1 \\sim S1A \\sim F1 \\sim F3 \\sim F6 \\sim F8 \\sim C11 \\sim C11A \\sim
C12: within 1.7A with sigma of 0.004 and sigma for terminal atoms of 0.08
F1 \\sim F2 \\sim F3 \\sim F4 \\sim F5 \\sim F6 \\sim F7 \\sim F8: within 1.7A
with sigma of 0.004 and sigma for terminal atoms of 0.08
4. Others
 Fixed Sof: S1(0.5) S1A(0.5) F1(0.25) F2(0.25) F3(0.5) F4(0.5) F5(0.25)
 F6(0.25) F7(0.5) F8(0.5) H10(0.6) H10A(0.4) C11(0.4) H11A(0.4) H11B(0.4)
 C11A(0.6) H11C(0.6) H11D(0.6)
5.a Secondary CH2 refined with riding coordinates:
 C7(H7A,H7B), C11(H11A,H11B), C11A(H11C,H11D)
5.b Aromatic/amide H refined with riding coordinates:
 C2(H2), C3(H3), C4(H4), C5(H5), C6(H6), C10(H10), C10(H10A)
5.c Idealised Me refined as rotating group:
 C9(H9A,H9B,H9C)
;
_shelx_shelxl_version_number 2014/7
_olex2_submission_special_instructions 'No special instructions were received'

loop_
_space_group_symop_operation_xyz
'x, y, z'
'-x, -y, -z'

loop_
_atom_site_label
_atom_site_type_symbol
_atom_site_fract_x
_atom_site_fract_y
_atom_site_fract_z
_atom_site_U_iso_or_equiv
_atom_site_adp_type
_atom_site_occupancy
_atom_site_site_symmetry_order
_atom_site_calc_flag
_atom_site_refinement_flags_posn
_atom_site_refinement_flags_adp
_atom_site_refinement_flags_occupancy
_atom_site_disorder_assembly
_atom_site_disorder_group
S1 S 0.4177(14) 0.6870(7) 0.2512(4) 0.0995(15) Uani 0.5 1 d . U P A 1
S1A S 0.1253(11) 0.6333(7) 0.3081(4) 0.0977(15) Uani 0.5 1 d . U P A 2
S2 S -0.2890(3) 0.02147(19) 0.13189(11) 0.0509(6) Uani 1 1 d . . . . .
F1 F 0.394(6) 0.724(2) 0.2719(9) 0.109(2) Uani 0.25 1 d D U P A 2
F2 F 0.593(5) 0.742(3) 0.3342(17) 0.117(2) Uani 0.25 1 d . U P . .
F3 F 0.528(2) 0.7233(14) 0.4233(7) 0.123(2) Uani 0.5 1 d D U P A 2
F4 F 0.472(3) 0.6232(17) 0.4337(9) 0.129(3) Uani 0.5 1 d . U P . .
F5 F 0.172(4) 0.667(3) 0.3884(17) 0.103(3) Uani 0.25 1 d . U P . .
F6 F 0.1429(19) 0.588(3) 0.3457(16) 0.104(2) Uani 0.25 1 d D U P A 1
F7 F 0.350(2) 0.4585(15) 0.3560(9) 0.114(3) Uani 0.5 1 d . U P A .
F8 F 0.499(2) 0.4930(13) 0.3219(8) 0.115(2) Uani 0.5 1 d D U P A 2
O1 O -0.5325(8) 0.0438(7) 0.1178(3) 0.0661(14) Uani 1 1 d . . . . .
O2 O -0.2472(10) -0.1384(6) 0.1074(4) 0.0766(16) Uani 1 1 d . . . . .
C1 C -0.1806(11) 0.0802(7) 0.2457(4) 0.0505(16) Uani 1 1 d . . . . .
C2 C -0.2955(14) 0.1746(10) 0.2954(5) 0.068(2) Uani 1 1 d . . . . .
H2 H -0.4285 0.2096 0.2694 0.082 Uiso 1 1 calc R . . . .
C3 C -0.2137(16) 0.2179(11) 0.3841(6) 0.077(2) Uani 1 1 d . . . . .
H3 H -0.2903 0.2833 0.4183 0.092 Uiso 1 1 calc R . . . .
C4 C -0.0241(19) 0.1661(12) 0.4214(5) 0.085(3) Uani 1 1 d . . . . .
H4 H 0.0259 0.1929 0.4819 0.102 Uiso 1 1 calc R . . . .
C5 C 0.0986(16) 0.0740(11) 0.3721(6) 0.081(2) Uani 1 1 d . . . . .
H5 H 0.2325 0.0410 0.3988 0.097 Uiso 1 1 calc R . . . .
C6 C 0.0201(13) 0.0306(9) 0.2816(5) 0.0649(19) Uani 1 1 d . . . . .
H6 H 0.1014 -0.0302 0.2466 0.078 Uiso 1 1 calc R . . . .
C7 C -0.0988(11) 0.1582(8) 0.0754(4) 0.0496(16) Uani 1 1 d . . . . .
H7A H 0.0651 0.1410 0.0859 0.060 Uiso 1 1 calc R . . . .
H7B H -0.1529 0.1326 0.0123 0.060 Uiso 1 1 calc R . . . .
C8 C -0.0916(11) 0.3347(8) 0.1015(4) 0.0478(15) Uani 1 1 d . . . . .
C9 C -0.2978(15) 0.4023(11) 0.0626(6) 0.079(2) Uani 1 1 d . . . . .
H9A H -0.2887 0.5085 0.0930 0.118 Uiso 1 1 calc GR . . . .
H9B H -0.4492 0.3315 0.0692 0.118 Uiso 1 1 calc GR . . . .
H9C H -0.2876 0.4103 0.0008 0.118 Uiso 1 1 calc GR . . . .
C10 C 0.0967(14) 0.4226(8) 0.1564(5) 0.065(2) Uani 1 1 d . . . . .
H10 H 0.2071 0.3652 0.1796 0.078 Uiso 0.6 1 calc R . P B 1
H10A H 0.2287 0.3769 0.1715 0.078 Uiso 0.4 1 calc R . P C 2
C11 C 0.104(8) 0.600(6) 0.196(3) 0.094(2) Uani 0.4 1 d . U P A 2
H11A H -0.0417 0.6309 0.1713 0.113 Uiso 0.4 1 calc R . P A 2
H11B H 0.2417 0.6721 0.1778 0.113 Uiso 0.4 1 calc R . P A 2
C11A C 0.154(5) 0.596(4) 0.185(2) 0.094(2) Uani 0.6 1 d . U P A 1
H11C H 0.0222 0.6186 0.2161 0.113 Uiso 0.6 1 calc R . P A 1
H11D H 0.1503 0.6505 0.1323 0.113 Uiso 0.6 1 calc R . P A 1
C12 C 0.3992(18) 0.6272(11) 0.3465(6) 0.1088(15) Uani 1 1 d D U . A 2

loop_
_atom_site_aniso_label
_atom_site_aniso_U_11
_atom_site_aniso_U_22
_atom_site_aniso_U_33
_atom_site_aniso_U_23
_atom_site_aniso_U_13
_atom_site_aniso_U_12
S1 0.114(3) 0.072(2) 0.100(3) -0.006(2) 0.020(2) -0.003(2)
S1A 0.104(3) 0.081(3) 0.104(3) -0.010(2) 0.004(2) 0.026(2)
S2 0.0462(10) 0.0456(10) 0.0543(11) -0.0017(7) -0.0024(7) 0.0031(7)
F1 0.121(4) 0.084(3) 0.107(4) -0.002(3) 0.009(3) 0.000(3)
F2 0.126(4) 0.092(4) 0.112(4) -0.001(4) 0.001(4) -0.006(4)
F3 0.136(4) 0.098(4) 0.115(4) -0.005(4) -0.005(3) -0.003(4)
F4 0.145(5) 0.102(5) 0.115(5) -0.003(5) -0.008(5) -0.005(5)
F5 0.115(5) 0.086(5) 0.103(5) -0.011(5) 0.012(5) 0.020(5)
F6 0.114(4) 0.085(4) 0.106(4) -0.007(3) 0.006(4) 0.018(3)
F7 0.126(6) 0.100(5) 0.116(5) 0.019(4) 0.009(5) 0.026(5)
F8 0.123(4) 0.100(4) 0.118(4) 0.002(4) 0.003(4) 0.026(4)
O1 0.040(3) 0.087(4) 0.066(3) 0.005(3) 0.001(2) 0.008(2)
O2 0.102(4) 0.044(3) 0.077(4) -0.011(2) 0.001(3) 0.012(3)
C1 0.047(4) 0.043(3) 0.057(4) 0.006(3) 0.004(3) 0.003(3)
C2 0.066(5) 0.085(5) 0.056(5) 0.003(4) 0.012(4) 0.023(4)
C3 0.074(5) 0.096(6) 0.062(5) -0.001(4) 0.015(4) 0.022(5)
C4 0.098(7) 0.099(7) 0.043(4) 0.004(4) 0.009(4) -0.012(5)
C5 0.073(5) 0.091(6) 0.072(6) 0.026(5) -0.014(4) 0.010(5)
C6 0.058(4) 0.064(5) 0.071(5) 0.008(4) 0.001(4) 0.014(3)
C7 0.048(4) 0.059(4) 0.042(3) -0.004(3) 0.007(3) 0.016(3)
C8 0.050(4) 0.049(4) 0.044(3) 0.005(3) 0.006(3) 0.010(3)
C9 0.065(5) 0.075(5) 0.098(6) 0.019(5) -0.002(4) 0.023(4)
C10 0.069(5) 0.048(4) 0.074(5) 0.005(3) -0.005(4) 0.017(3)
C11 0.105(4) 0.071(4) 0.099(4) -0.006(4) 0.004(4) 0.017(4)
C11A 0.108(4) 0.067(4) 0.097(4) -0.004(4) 0.009(4) 0.007(4)
C12 0.120(3) 0.087(3) 0.108(3) -0.004(2) 0.004(3) 0.011(2)

loop_
_atom_type_symbol
_atom_type_description
_atom_type_scat_dispersion_real
_atom_type_scat_dispersion_imag
_atom_type_scat_source
C C 0.0033 0.0016 'International Tables Vol C Tables 4.2.6.8 and 6.1.1.4'
H H 0.0000 0.0000 'International Tables Vol C Tables 4.2.6.8 and 6.1.1.4'
F F 0.0171 0.0103 'International Tables Vol C Tables 4.2.6.8 and 6.1.1.4'
O O 0.0106 0.0060 'International Tables Vol C Tables 4.2.6.8 and 6.1.1.4'
S S 0.1246 0.1234 'International Tables Vol C Tables 4.2.6.8 and 6.1.1.4'

loop_
_geom_angle_atom_site_label_1
_geom_angle_atom_site_label_2
_geom_angle_atom_site_label_3
_geom_angle
F2 S1 C11A 158.7(14)
F5 S1A F1 102.4(13)
F5 S1A C11 172(2)
F5 S1A C12 66.2(12)
C11 S1A F1 69.2(16)
C12 S1A F1 51.9(6)
C12 S1A C11 106.6(16)
O1 S2 O2 118.2(3)
O1 S2 C1 107.4(3)
O1 S2 C7 110.0(3)
O2 S2 C1 108.5(3)
O2 S2 C7 106.8(3)
C7 S2 C1 105.2(3)
F2 F1 S1A 113.2(14)
F2 F1 C12 56.8(12)
C12 F1 S1A 60.0(10)
F1 F2 F3 113(2)
C12 F2 F1 65.2(13)
C12 F2 F3 59.4(11)
F4 F3 F2 115.8(17)
F4 F3 C12 68.9(11)
C12 F3 F2 56.3(10)
F3 F4 F7 126.5(16)
F3 F4 C12 74.1(12)
C12 F4 F7 53.5(7)
S1A F5 C12 68.9(12)
F5 F6 F7 113(2)
F4 F7 F6 75.3(10)
F8 F7 F4 88.4(12)
F8 F7 C12 67.9(8)
C12 F7 F4 50.3(7)
F7 F8 C12 68.7(9)
C2 C1 S2 119.5(5)
C2 C1 C6 121.6(7)
C6 C1 S2 118.9(5)
C1 C2 C3 119.5(8)
C4 C3 C2 120.1(8)
C3 C4 C5 121.4(8)
C4 C5 C6 119.3(8)
C1 C6 C5 118.0(8)
C8 C7 S2 114.8(4)
C7 C8 C9 117.7(6)
C10 C8 C7 118.6(6)
C10 C8 C9 123.6(6)
C8 C10 C11 122(2)
C8 C10 C11A 128.8(15)
C10 C11 S1A 116(3)
C10 C11A S1 121(2)
F1 C12 S1A 68.1(15)
F1 C12 F5 99.0(16)
F2 C12 S1A 121.9(14)
F2 C12 F1 58.0(15)
F2 C12 F3 64.3(12)
F2 C12 F4 95.6(13)
F2 C12 F5 123.6(16)
F2 C12 F7 136.8(15)
F2 C12 F8 95.8(14)
F3 C12 S1A 123.3(8)
F3 C12 F1 110.7(9)
F3 C12 F5 82.8(11)
F3 C12 F7 112.5(10)
F3 C12 F8 112.7(8)
F4 C12 S1A 123.2(10)
F4 C12 F1 147.7(11)
F4 C12 F3 37.0(7)
F4 C12 F5 79.6(13)
F4 C12 F7 76.2(10)
F4 C12 F8 91.5(10)
F5 C12 S1A 44.8(10)
F7 C12 S1A 96.5(8)
F7 C12 F1 135.4(11)
F7 C12 F5 97.0(12)
F8 C12 S1A 121.4(7)
F8 C12 F1 108.2(8)
F8 C12 F5 140.1(12)
F8 C12 F7 43.4(7)

loop_
_geom_bond_atom_site_label_1
_geom_bond_atom_site_label_2
_geom_bond_distance
S1 F2 1.50(3)
S1 C11A 1.70(3)
S1A F1 1.73(3)
S1A F5 1.22(2)
S1A C11 1.69(4)
S1A C12 1.615(12)
S2 O1 1.431(5)
S2 O2 1.443(5)
S2 C1 1.768(7)
S2 C7 1.764(7)
F1 F2 1.37(3)
F1 C12 1.466(9)
F2 F3 1.46(3)
F2 C12 1.35(2)
F3 F4 0.874(15)
F3 C12 1.398(8)
F4 F7 1.714(19)
F4 C12 1.356(17)
F5 F6 0.86(2)
F5 C12 1.58(2)
F6 F7 1.77(2)
F7 F8 1.045(15)
F7 C12 1.418(15)
F8 C12 1.410(8)
C1 C2 1.361(10)
C1 C6 1.372(9)
C2 C3 1.374(11)
C3 C4 1.336(12)
C4 C5 1.375(13)
C5 C6 1.395(11)
C7 C8 1.499(9)
C8 C9 1.498(9)
C8 C10 1.325(10)
C10 C11 1.56(4)
C10 C11A 1.45(3)
